data_4129826
loop_
_publ_author_name
'Catalano, Luca'
'P\'erez-Estrada, Salvador'
'Terraneo, Giancarlo'
'Pilati, Tullio'
'Resnati, Giuseppe'
'Metrangolo, Pierangelo'
'Garcia-Garibay, Miguel A'

_publ_section_title
;
 Dynamic Characterization of Crystalline Supramolecular Rotors Assembled
 through Halogen Bonding.
;
_journal_issue 49
_journal_name_full 'Journal of the American Chemical Society'
_journal_page_first 15386
_journal_page_last 15389
_journal_paper_doi 10.1021/jacs.5b10776
_journal_volume 137
_journal_year 2015
_chemical_formula_moiety '2(C6 F5 I), C6 H12 N2'
_chemical_formula_sum 'C18 H12 F10 I2 N2'
_chemical_formula_weight 700.10
_space_group_IT_number 14
_space_group_name_Hall '-P 2ybc'
_space_group_name_H-M_alt 'P 1 21/c 1'
_symmetry_cell_setting monoclinic
_symmetry_Int_Tables_number 14
_symmetry_space_group_name_Hall '-P 2ybc'
_symmetry_space_group_name_H-M 'P 1 21/c 1'
_atom_sites_solution_hydrogens geom
_atom_sites_solution_primary direct
_atom_sites_solution_secondary difmap
_audit_creation_method SHELXL-97
_cell_angle_alpha 90.00
_cell_angle_beta 99.9680(10)
_cell_angle_gamma 90.00
_cell_formula_units_Z 2
_cell_length_a 8.1831(2)
_cell_length_b 10.6901(3)
_cell_length_c 13.1218(3)
_cell_measurement_reflns_used 9878
_cell_measurement_temperature 297(2)
_cell_measurement_theta_max 30.39
_cell_measurement_theta_min 2.53
_cell_volume 1130.54(5)
_computing_cell_refinement 'Bruker SAINT'
_computing_data_collection 'Bruker APEX2'
_computing_data_reduction 'Bruker SAINT'
_computing_molecular_graphics
;
ORTEP-3 (Farrugia, L.J. (1997) Jour. Appl. Cryst. 30, 565)
Mercury (Macrae, C. F., Edgington, P. R., McCabe, P., Pidcock, E., 
Shields, G. P., Taylor, R., Towler, M. & van de Streek, J. (2006). 
J. Appl. Cryst. 39, 453-457
;
_computing_publication_material SHELXL
_computing_structure_refinement
;
SHELXL (Sheldrick, G. M. (2008). Acta Cryst. A64, 112-122)
;
_computing_structure_solution
;
SHELXS (Sheldrick, G. M. (2008). Acta Cryst. A64, 112-122)
;
_diffrn_ambient_temperature 297(2)
_diffrn_measured_fraction_theta_full 1.000
_diffrn_measured_fraction_theta_max 0.914
_diffrn_measurement_device_type 'Bruker APEX-II CCD'
_diffrn_measurement_method '\f and \w scans'
_diffrn_radiation_monochromator graphite
_diffrn_radiation_source 'fine-focus sealed tube'
_diffrn_radiation_type MoK\a
_diffrn_radiation_wavelength 0.71073
_diffrn_reflns_av_R_equivalents 0.0257
_diffrn_reflns_av_sigmaI/netI 0.0149
_diffrn_reflns_limit_h_max 11
_diffrn_reflns_limit_h_min -11
_diffrn_reflns_limit_k_max 14
_diffrn_reflns_limit_k_min -14
_diffrn_reflns_limit_l_max 16
_diffrn_reflns_limit_l_min -18
_diffrn_reflns_number 25913
_diffrn_reflns_theta_full 27.50
_diffrn_reflns_theta_max 30.53
_diffrn_reflns_theta_min 2.47
_diffrn_standards_decay_% 0.00
_exptl_absorpt_coefficient_mu 2.871
_exptl_absorpt_correction_T_max 0.3626
_exptl_absorpt_correction_T_min 0.2790
_exptl_absorpt_correction_type multi-scan
_exptl_absorpt_process_details 'Bruker (2001). SADABS. Bruker AXS Inc., Madison, Wisconsin, USA.'
_exptl_crystal_colour colourless
_exptl_crystal_density_diffrn 2.057
_exptl_crystal_density_method 'not measured'
_exptl_crystal_description 'long bipyramid'
_exptl_crystal_F_000 660
_exptl_crystal_size_max 0.50
_exptl_crystal_size_mid 0.19
_exptl_crystal_size_min 0.18
_refine_diff_density_max 0.221
_refine_diff_density_min -0.276
_refine_diff_density_rms 0.050
_refine_ls_extinction_coef 0.0057(3)
_refine_ls_extinction_expression Fc^*^=kFc[1+0.001xFc^2^\l^3^/sin(2\q)]^-1/4^
_refine_ls_extinction_method SHELXL
_refine_ls_goodness_of_fit_ref 1.036
_refine_ls_hydrogen_treatment noref
_refine_ls_matrix_type full
_refine_ls_number_parameters 272
_refine_ls_number_reflns 3169
_refine_ls_number_restraints 333
_refine_ls_restrained_S_all 1.009
_refine_ls_R_factor_all 0.0319
_refine_ls_R_factor_gt 0.0183
_refine_ls_shift/su_max 0.003
_refine_ls_shift/su_mean 0.000
_refine_ls_structure_factor_coef Fsqd
_refine_ls_weighting_details 'w=1/[\s^2^(Fo^2^)+(0.0198P)^2^+0.1195P] where P=(Fo^2^+2Fc^2^)/3'
_refine_ls_weighting_scheme calc
_refine_ls_wR_factor_gt 0.0393
_refine_ls_wR_factor_ref 0.0441
_reflns_number_gt 2373
_reflns_number_total 3169
_reflns_threshold_expression 'I > 2\s(I)'
_cod_data_source_file ja5b10776_si_004.cif
_cod_data_source_block luc06_3c_rt
_cod_depositor_comments
;
The following automatic conversions were performed:

data item '_symmetry_cell_setting' value 'Monoclinic' was changed to
'monoclinic' in accordance with the
/home/saulius/struct/COD-crude-data/automatic-downloads/DataCite-retrospective/ACS/depositions/lib/dictionaries/cif_core.dic
dictionary named 'cif_core.dic' version 2.4.2 last updated on
2011-04-26.

Automatic conversion script
Id: cif_fix_values 6909 2019-04-08 15:41:33Z antanas 
;
_cod_original_sg_symbol_H-M 'P 21/c'
_cod_database_code 4129826

loop_
_symmetry_equiv_pos_as_xyz
'x, y, z'
'-x, y+1/2, -z+1/2'
'-x, -y, -z'
'x, -y-1/2, z-1/2'

loop_
_atom_site_label
_atom_site_type_symbol
_atom_site_fract_x
_atom_site_fract_y
_atom_site_fract_z
_atom_site_U_iso_or_equiv
_atom_site_adp_type
_atom_site_occupancy
_atom_site_symmetry_multiplicity
_atom_site_calc_flag
_atom_site_refinement_flags
_atom_site_disorder_assembly
_atom_site_disorder_group
I1 I 0.675540(14) 0.458025(11) 0.803167(8) 0.07275(7) Uani 1 1 d . . .
F1A F 0.6375(15) 0.6040(9) 1.0118(7) 0.1004(18) Uani 0.50 1 d PDU A 1
F2A F 0.7743(13) 0.5708(8) 1.2108(5) 0.139(3) Uani 0.50 1 d PDU A 1
F3A F 0.9746(11) 0.3734(6) 1.2686(4) 0.134(3) Uani 0.50 1 d PDU A 1
F4A F 1.0558(15) 0.2186(10) 1.1221(7) 0.149(3) Uani 0.50 1 d PDU A 1
F5A F 0.9327(17) 0.2564(11) 0.9221(7) 0.106(2) Uani 0.50 1 d PDU A 1
C1A C 0.781(4) 0.431(2) 0.9605(7) 0.065(2) Uani 0.50 1 d PDU A 1
C2A C 0.746(2) 0.5084(12) 1.0372(6) 0.080(2) Uani 0.50 1 d PDU A 1
C3A C 0.8104(14) 0.4893(9) 1.1403(5) 0.085(2) Uani 0.50 1 d PDU A 1
C4A C 0.9130(14) 0.3898(9) 1.1677(5) 0.088(3) Uani 0.50 1 d PDU A 1
C5A C 0.9530(17) 0.3121(10) 1.0942(6) 0.090(2) Uani 0.50 1 d PDU A 1
C6A C 0.8838(19) 0.3332(13) 0.9923(6) 0.072(2) Uani 0.50 1 d PDU A 1
F1B F 0.6383(17) 0.6383(10) 0.9920(8) 0.112(3) Uani 0.50 1 d PDU A 2
F2B F 0.7493(12) 0.6284(6) 1.1962(6) 0.1155(19) Uani 0.50 1 d PDU A 2
F3B F 0.9414(11) 0.4368(6) 1.2769(4) 0.1139(18) Uani 0.50 1 d PDU A 2
F4B F 1.0167(15) 0.2504(10) 1.1525(7) 0.134(2) Uani 0.50 1 d PDU A 2
F5B F 0.9039(18) 0.2585(11) 0.9491(7) 0.108(2) Uani 0.50 1 d PDU A 2
C1B C 0.766(4) 0.447(2) 0.9642(7) 0.068(3) Uani 0.50 1 d PDU A 2
C2B C 0.7283(18) 0.5379(11) 1.0298(5) 0.071(2) Uani 0.50 1 d PDU A 2
C3B C 0.7878(14) 0.5368(8) 1.1347(5) 0.0779(18) Uani 0.50 1 d PDU A 2
C4B C 0.8863(15) 0.4390(9) 1.1744(5) 0.080(2) Uani 0.50 1 d PDU A 2
C5B C 0.9248(17) 0.3454(10) 1.1131(6) 0.084(2) Uani 0.50 1 d PDU A 2
C6B C 0.866(2) 0.3532(13) 1.0084(6) 0.079(2) Uani 0.50 1 d PDU A 2
N1 N 0.5537(2) 0.48802(16) 0.59688(11) 0.0700(4) Uani 1 1 d . . .
C7 C 0.5760(7) 0.6186(4) 0.5629(3) 0.0883(12) Uani 0.50 1 d P B -1
H7A H 0.6929 0.6401 0.5762 0.106 Uiso 0.50 1 calc PR B -1
H7B H 0.5183 0.6757 0.6020 0.106 Uiso 0.50 1 calc PR B -1
C8 C 0.6323(6) 0.4039(5) 0.5373(3) 0.0844(11) Uani 0.50 1 d P B -1
H8A H 0.6131 0.3189 0.5582 0.101 Uiso 0.50 1 calc PR B -1
H8B H 0.7510 0.4188 0.5511 0.101 Uiso 0.50 1 calc PR B -1
C9 C 0.3683(6) 0.4633(5) 0.5737(3) 0.0883(13) Uani 0.50 1 d P B -1
H9A H 0.3113 0.5223 0.6114 0.106 Uiso 0.50 1 calc PR B -1
H9B H 0.3457 0.3795 0.5960 0.106 Uiso 0.50 1 calc PR B -1
C10 C 0.5074(6) 0.6323(4) 0.4471(3) 0.0834(11) Uani 0.50 1 d P . -1
H10A H 0.4178 0.6929 0.4372 0.100 Uiso 0.50 1 calc PR . -1
H10B H 0.5942 0.6628 0.4116 0.100 Uiso 0.50 1 calc PR . -1
C11 C 0.5682(7) 0.4179(5) 0.4204(3) 0.0905(13) Uani 0.50 1 d P . -1
H11A H 0.6595 0.4394 0.3854 0.109 Uiso 0.50 1 calc PR . -1
H11B H 0.5214 0.3391 0.3924 0.109 Uiso 0.50 1 calc PR . -1
C12 C 0.3036(5) 0.4767(5) 0.4561(3) 0.0857(12) Uani 0.50 1 d P . -1
H12A H 0.2554 0.3983 0.4284 0.103 Uiso 0.50 1 calc PR . -1
H12B H 0.2184 0.5407 0.4441 0.103 Uiso 0.50 1 calc PR . -1

loop_
_atom_site_aniso_label
_atom_site_aniso_U_11
_atom_site_aniso_U_22
_atom_site_aniso_U_33
_atom_site_aniso_U_23
_atom_site_aniso_U_13
_atom_site_aniso_U_12
I1 0.07568(10) 0.09210(11) 0.04560(7) 0.00426(5) -0.00317(5) -0.01421(5)
F1A 0.119(4) 0.101(5) 0.080(4) -0.011(3) 0.014(3) 0.006(4)
F2A 0.140(5) 0.213(8) 0.068(3) -0.055(4) 0.027(3) -0.030(5)
F3A 0.128(4) 0.206(7) 0.052(2) 0.045(3) -0.025(2) -0.059(4)
F4A 0.135(5) 0.154(6) 0.139(6) 0.061(5) -0.031(5) 0.030(3)
F5A 0.112(4) 0.109(3) 0.094(5) -0.009(3) 0.008(3) 0.022(3)
C1A 0.065(4) 0.082(5) 0.046(4) 0.003(3) 0.004(3) -0.013(4)
C2A 0.071(4) 0.093(5) 0.073(4) 0.010(3) 0.007(3) -0.005(3)
C3A 0.084(5) 0.126(7) 0.045(3) -0.012(3) 0.011(3) -0.029(5)
C4A 0.082(5) 0.124(7) 0.050(3) 0.028(4) -0.011(3) -0.041(5)
C5A 0.080(5) 0.106(6) 0.075(4) 0.025(3) -0.008(3) -0.017(4)
C6A 0.072(4) 0.090(5) 0.049(3) 0.005(3) -0.005(3) -0.008(3)
F1B 0.138(4) 0.105(5) 0.083(3) 0.002(3) -0.006(3) 0.013(4)
F2B 0.113(3) 0.150(4) 0.079(3) -0.039(3) 0.0051(19) -0.017(3)
F3B 0.117(3) 0.169(5) 0.0478(15) 0.017(2) -0.0062(16) -0.028(3)
F4B 0.151(6) 0.138(5) 0.100(3) 0.041(3) -0.016(3) 0.017(3)
F5B 0.129(6) 0.115(4) 0.079(4) 0.006(3) 0.015(3) 0.015(3)
C1B 0.070(6) 0.086(6) 0.044(4) 0.008(3) -0.004(4) -0.020(3)
C2B 0.069(4) 0.092(6) 0.045(2) -0.003(3) -0.007(2) -0.012(4)
C3B 0.071(3) 0.103(5) 0.056(3) -0.007(3) 0.000(2) -0.026(3)
C4B 0.076(4) 0.112(6) 0.046(3) 0.009(3) -0.003(2) -0.027(4)
C5B 0.088(5) 0.100(5) 0.058(3) 0.019(3) -0.008(4) -0.006(3)
C6B 0.090(4) 0.081(4) 0.067(4) 0.001(3) 0.013(3) -0.016(3)
N1 0.0796(10) 0.0819(9) 0.0438(7) 0.0042(6) -0.0022(7) 0.0006(8)
C7 0.115(4) 0.086(3) 0.0559(19) -0.0006(19) -0.008(2) -0.007(3)
C8 0.089(3) 0.097(3) 0.063(2) 0.004(2) 0.0016(19) 0.022(3)
C9 0.079(3) 0.134(4) 0.0511(19) 0.010(2) 0.0069(17) -0.003(2)
C10 0.104(3) 0.083(3) 0.0557(19) 0.0053(17) -0.0074(19) -0.004(2)
C11 0.105(3) 0.106(3) 0.059(2) -0.004(2) 0.012(2) 0.023(3)
C12 0.072(2) 0.123(4) 0.056(2) 0.006(2) -0.0053(17) -0.006(2)

loop_
_atom_type_symbol
_atom_type_description
_atom_type_scat_dispersion_real
_atom_type_scat_dispersion_imag
_atom_type_scat_source
C C 0.0033 0.0016 'International Tables Vol C Tables 4.2.6.8 and 6.1.1.4'
H H 0.0000 0.0000 'International Tables Vol C Tables 4.2.6.8 and 6.1.1.4'
N N 0.0061 0.0033 'International Tables Vol C Tables 4.2.6.8 and 6.1.1.4'
F F 0.0171 0.0103 'International Tables Vol C Tables 4.2.6.8 and 6.1.1.4'
I I -0.4742 1.8119 'International Tables Vol C Tables 4.2.6.8 and 6.1.1.4'

loop_
_geom_angle_atom_site_label_1
_geom_angle_atom_site_label_2
_geom_angle_atom_site_label_3
_geom_angle
_geom_angle_site_symmetry_1
_geom_angle_site_symmetry_3
C1A I1 C1B 6.0(5) . .
C6A C1A C2A 115.8(6) . .
C6A C1A I1 122.2(5) . .
C2A C1A I1 121.9(5) . .
F1A C2A C1A 119.2(6) . .
F1A C2A C3A 118.4(7) . .
C1A C2A C3A 122.4(7) . .
F2A C3A C4A 121.6(6) . .
F2A C3A C2A 119.2(8) . .
C4A C3A C2A 119.2(6) . .
F3A C4A C5A 121.7(7) . .
F3A C4A C3A 118.0(7) . .
C5A C4A C3A 120.2(5) . .
F4A C5A C4A 119.2(6) . .
F4A C5A C6A 122.0(7) . .
C4A C5A C6A 118.7(6) . .
F5A C6A C1A 119.9(7) . .
F5A C6A C5A 116.3(7) . .
C1A C6A C5A 123.6(7) . .
C6B C1B C2B 116.1(6) . .
C6B C1B I1 123.3(5) . .
C2B C1B I1 120.6(5) . .
F1B C2B C1B 120.2(6) . .
F1B C2B C3B 116.8(7) . .
C1B C2B C3B 122.8(7) . .
F2B C3B C4B 120.9(6) . .
F2B C3B C2B 121.0(7) . .
C4B C3B C2B 118.0(6) . .
F3B C4B C5B 120.6(7) . .
F3B C4B C3B 118.0(7) . .
C5B C4B C3B 121.4(5) . .
F4B C5B C4B 120.9(6) . .
F4B C5B C6B 121.1(7) . .
C4B C5B C6B 118.1(6) . .
F5B C6B C1B 119.4(7) . .
F5B C6B C5B 117.1(7) . .
C1B C6B C5B 123.5(7) . .
C11 N1 C8 137.9(2) 3_666 .
C11 N1 C10 112.4(3) 3_666 3_666
C8 N1 C10 51.7(3) . 3_666
C11 N1 C7 53.1(3) 3_666 .
C8 N1 C7 109.9(3) . .
C10 N1 C7 139.4(2) 3_666 .
C11 N1 C12 109.3(3) 3_666 3_666
C8 N1 C12 56.1(3) . 3_666
C10 N1 C12 106.1(3) 3_666 3_666
C7 N1 C12 58.8(3) . 3_666
C11 N1 C9 55.7(3) 3_666 .
C8 N1 C9 108.2(3) . .
C10 N1 C9 60.4(3) 3_666 .
C7 N1 C9 105.9(3) . .
C12 N1 C9 141.1(2) 3_666 .
N1 C7 C10 110.1(3) . .
N1 C7 H7A 109.6 . .
C10 C7 H7A 109.6 . .
N1 C7 H7B 109.6 . .
C10 C7 H7B 109.6 . .
H7A C7 H7B 108.2 . .
N1 C8 C11 112.3(3) . .
N1 C8 H8A 109.1 . .
C11 C8 H8A 109.1 . .
N1 C8 H8B 109.1 . .
C11 C8 H8B 109.1 . .
H8A C8 H8B 107.9 . .
N1 C9 C12 110.0(3) . .
N1 C9 H9A 109.7 . .
C12 C9 H9A 109.7 . .
N1 C9 H9B 109.7 . .
C12 C9 H9B 109.7 . .
H9A C9 H9B 108.2 . .
N1 C10 C7 110.4(3) 3_666 .
N1 C10 H10A 109.6 3_666 .
C7 C10 H10A 109.6 . .
N1 C10 H10B 109.6 3_666 .
C7 C10 H10B 109.6 . .
H10A C10 H10B 108.1 . .
N1 C11 C8 109.9(3) 3_666 .
N1 C11 H11A 109.7 3_666 .
C8 C11 H11A 109.7 . .
N1 C11 H11B 109.7 3_666 .
C8 C11 H11B 109.7 . .
H11A C11 H11B 108.2 . .
N1 C12 C9 108.9(3) 3_666 .
N1 C12 H12A 109.9 3_666 .
C9 C12 H12A 109.9 . .
N1 C12 H12B 109.9 3_666 .
C9 C12 H12B 109.9 . .
H12A C12 H12B 108.3 . .

loop_
_geom_bond_atom_site_label_1
_geom_bond_atom_site_label_2
_geom_bond_distance
_geom_bond_site_symmetry_2
I1 C1A 2.115(8) .
I1 C1B 2.118(8) .
F1A C2A 1.356(7) .
F2A C3A 1.341(7) .
F3A C4A 1.344(5) .
F4A C5A 1.317(7) .
F5A C6A 1.345(7) .
C1A C6A 1.357(6) .
C1A C2A 1.374(7) .
C2A C3A 1.380(6) .
C3A C4A 1.365(9) .
C4A C5A 1.355(8) .
C5A C6A 1.377(6) .
F1B C2B 1.347(7) .
F2B C3B 1.341(7) .
F3B C4B 1.342(5) .
F4B C5B 1.315(7) .
F5B C6B 1.346(7) .
C1B C6B 1.357(6) .
C1B C2B 1.370(7) .
C2B C3B 1.379(6) .
C3B C4B 1.367(9) .
C4B C5B 1.355(8) .
C5B C6B 1.378(6) .
N1 C11 1.407(5) 3_666
N1 C8 1.417(4) .
N1 C10 1.462(4) 3_666
N1 C7 1.486(5) .
N1 C12 1.507(5) 3_666
N1 C9 1.518(5) .
C7 C10 1.534(5) .
C7 H7A 0.9700 .
C7 H7B 0.9700 .
C8 C11 1.540(5) .
C8 H8A 0.9700 .
C8 H8B 0.9700 .
C9 C12 1.548(6) .
C9 H9A 0.9700 .
C9 H9B 0.9700 .
C10 N1 1.462(4) 3_666
C10 H10A 0.9700 .
C10 H10B 0.9700 .
C11 N1 1.407(5) 3_666
C11 H11A 0.9700 .
C11 H11B 0.9700 .
C12 N1 1.507(5) 3_666
C12 H12A 0.9700 .
C12 H12B 0.9700 .

loop_
_geom_torsion_atom_site_label_1
_geom_torsion_atom_site_label_2
_geom_torsion_atom_site_label_3
_geom_torsion_atom_site_label_4
_geom_torsion
_geom_torsion_site_symmetry_1
_geom_torsion_site_symmetry_4
C1B I1 C1A C6A 176(23) . .
C1B I1 C1A C2A -2(18) . .
C6A C1A C2A F1A -177(2) . .
I1 C1A C2A F1A 2(4) . .
C6A C1A C2A C3A 0(4) . .
I1 C1A C2A C3A 178.2(18) . .
F1A C2A C3A F2A -5(2) . .
C1A C2A C3A F2A 178(2) . .
F1A C2A C3A C4A 176.7(14) . .
C1A C2A C3A C4A 0(3) . .
F2A C3A C4A F3A 1.6(17) . .
C2A C3A C4A F3A 179.8(12) . .
F2A C3A C4A C5A -177.1(13) . .
C2A C3A C4A C5A 1.2(19) . .
F3A C4A C5A F4A 0(2) . .
C3A C4A C5A F4A 178.1(13) . .
F3A C4A C5A C6A 179.1(13) . .
C3A C4A C5A C6A -2(2) . .
C2A C1A C6A F5A -176(2) . .
I1 C1A C6A F5A 6(4) . .
C2A C1A C6A C5A -1(4) . .
I1 C1A C6A C5A -179.4(18) . .
F4A C5A C6A F5A -3(2) . .
C4A C5A C6A F5A 177.5(16) . .
F4A C5A C6A C1A -178(2) . .
C4A C5A C6A C1A 2(3) . .
C1A I1 C1B C6B -6(18) . .
C1A I1 C1B C2B 173(23) . .
C6B C1B C2B F1B 176(2) . .
I1 C1B C2B F1B -2(3) . .
C6B C1B C2B C3B 0(4) . .
I1 C1B C2B C3B -178.2(16) . .
F1B C2B C3B F2B 4(2) . .
C1B C2B C3B F2B 179(2) . .
F1B C2B C3B C4B -176.9(14) . .
C1B C2B C3B C4B -1(3) . .
F2B C3B C4B F3B 0.8(17) . .
C2B C3B C4B F3B -178.7(12) . .
F2B C3B C4B C5B 179.4(13) . .
C2B C3B C4B C5B -0.1(18) . .
F3B C4B C5B F4B 0(2) . .
C3B C4B C5B F4B -178.5(14) . .
F3B C4B C5B C6B -179.6(14) . .
C3B C4B C5B C6B 2(2) . .
C2B C1B C6B F5B 178(2) . .
I1 C1B C6B F5B -3(4) . .
C2B C1B C6B C5B 2(4) . .
I1 C1B C6B C5B -180.0(18) . .
F4B C5B C6B F5B 1(2) . .
C4B C5B C6B F5B -179.3(16) . .
F4B C5B C6B C1B 178(2) . .
C4B C5B C6B C1B -3(3) . .
C11 N1 C7 C10 -78.5(4) 3_666 .
C8 N1 C7 C10 57.1(5) . .
C10 N1 C7 C10 3.2(8) 3_666 .
C12 N1 C7 C10 81.2(4) 3_666 .
C9 N1 C7 C10 -59.5(5) . .
C11 N1 C8 C11 0.1(9) 3_666 .
C10 N1 C8 C11 81.5(4) 3_666 .
C7 N1 C8 C11 -56.5(5) . .
C12 N1 C8 C11 -81.4(4) 3_666 .
C9 N1 C8 C11 58.6(5) . .
C11 N1 C9 C12 79.2(4) 3_666 .
C8 N1 C9 C12 -56.9(4) . .
C10 N1 C9 C12 -77.5(4) 3_666 .
C7 N1 C9 C12 60.8(4) . .
C12 N1 C9 C12 1.2(8) 3_666 .
N1 C7 C10 N1 -2.2(6) . 3_666
N1 C8 C11 N1 -0.1(6) . 3_666
N1 C9 C12 N1 -0.8(5) . 3_666
